data_4321867
loop_
_publ_author_name
'Roland K. O. Sigel'
'Michal Sabat'
'Eva Freisinger'
'Amanda Mower'
'Bernhard Lippert'

_publ_contact_author_address
; Fachbereich Chemie
  Universit\"at Dortmund
  Otto-Hahn-Str. 8
  D-44221 Dortmund
  Germany
;
_publ_contact_author_email lippert@pop.uni-dortmund.de
_publ_contact_author_fax 'Int. code + (231) 755-3797'
_publ_contact_author_name 'Prof. Bernhard Lippert'
_publ_contact_author_phone '231 755-3840'
_publ_section_title
;
 Metal-Modified Base Pairs Involving Different Donor Sites of Purine
 Nucleobases: trans-[a2Pt(7,9-DimeG-N1)(9-EtGH-N7)]2+ and
 trans-[a2Pt(7,9-DimeG-N1)(9-EtG-N7)]+ (a = NH3 or CH3NH2; 9-EtGH =
 9-Ethylguanine; 7,9-DimeG = 7,9-Dimethylguanine). Possible Relevance to
 Metalated DNA Triplex Structures
;
_journal_name_full 'Inorganic Chemistry'
_journal_page_first 1481
_journal_page_last 1490
_journal_paper_doi 10.1021/ic981005o
_journal_volume 38
_journal_year 1999
_chemical_formula_structural 'trans-[(NH3)2Pt(7,9-DMG)(9-EtGH)](ClO4)2 * H2O'
_chemical_formula_sum 'C14 H26 Cl2 N12 O11 Pt'
_chemical_formula_weight 804.46
_chemical_name_systematic
; 
 ? 
;
_space_group_IT_number 14
_symmetry_cell_setting monoclinic
_symmetry_space_group_name_Hall '-P 2yn'
_symmetry_space_group_name_H-M 'P 1 21/n 1'
_atom_sites_solution_hydrogens geom
_atom_sites_solution_primary patterson
_atom_sites_solution_secondary difmap
_audit_creation_method SHELXL
_cell_angle_alpha 90.00
_cell_angle_beta 104.61(3)
_cell_angle_gamma 90.00
_cell_formula_units_Z 4
_cell_length_a 13.987(3)
_cell_length_b 12.582(3)
_cell_length_c 15.613(3)
_cell_measurement_reflns_used 76650
_cell_measurement_temperature 293(2)
_cell_measurement_theta_max 25.68
_cell_measurement_theta_min 4.66
_cell_volume 2658.8(11)
_computing_cell_refinement 'DENZO, SCALEPACK (Otwinowski, Minor, 1997)'
_computing_data_collection 'KappaCCD (Nonius BV, Netherlands)'
_computing_data_reduction 'DENZO, SCALEPACK (Otwinowski, Minor, 1997)'
_computing_molecular_graphics 'Siemens SHELXTL-PLUS(VMS)'
_computing_publication_material SHELXL-93
_computing_structure_refinement 'SHELXL-93 (Sheldrick, 1993)'
_computing_structure_solution 'SHELXS-86 (Sheldrick, 1990)'
_diffrn_ambient_temperature 293(2)
_diffrn_measurement_device Enraf-Nonius-KappaCCD
_diffrn_measurement_method 'profile fitted'
_diffrn_radiation_monochromator graphite
_diffrn_radiation_source 'fine-focus sealed tube'
_diffrn_radiation_type MoK\a
_diffrn_radiation_wavelength 0.71069
_diffrn_reflns_av_R_equivalents 0.0328
_diffrn_reflns_av_sigmaI/netI 0.0410
_diffrn_reflns_limit_h_max 17
_diffrn_reflns_limit_h_min -17
_diffrn_reflns_limit_k_max 15
_diffrn_reflns_limit_k_min 0
_diffrn_reflns_limit_l_max 19
_diffrn_reflns_limit_l_min -19
_diffrn_reflns_number 9119
_diffrn_reflns_theta_max 25.68
_diffrn_reflns_theta_min 4.66
_exptl_absorpt_coefficient_mu 5.555
_exptl_absorpt_correction_T_max 0.1677
_exptl_absorpt_correction_T_min 0.1568
_exptl_absorpt_correction_type SCALEPACK
_exptl_crystal_colour colourless
_exptl_crystal_density_diffrn 2.010
_exptl_crystal_density_method 'not measured'
_exptl_crystal_description cube
_exptl_crystal_F_000 1576
_exptl_crystal_size_max 0.525
_exptl_crystal_size_mid 0.500
_exptl_crystal_size_min 0.500
_refine_diff_density_max 0.862
_refine_diff_density_min -1.257
_refine_diff_density_rms 0.105
_refine_ls_extinction_method none
_refine_ls_goodness_of_fit_all 0.961
_refine_ls_goodness_of_fit_obs 1.053
_refine_ls_hydrogen_treatment refU
_refine_ls_matrix_type full
_refine_ls_number_parameters 352
_refine_ls_number_reflns 4996
_refine_ls_number_restraints 0
_refine_ls_restrained_S_all 1.013
_refine_ls_restrained_S_obs 1.053
_refine_ls_R_factor_all 0.0491
_refine_ls_R_factor_obs 0.0332
_refine_ls_shift/esd_max 0.010
_refine_ls_shift/esd_mean 0.000
_refine_ls_structure_factor_coef Fsqd
_refine_ls_weighting_details 'w=1/[\s^2^(Fo^2^)+(0.0582P)^2^+0.0000P] where P=(Fo^2^+2Fc^2^)/3'
_refine_ls_weighting_scheme calc
_refine_ls_wR_factor_all 0.0918
_refine_ls_wR_factor_obs 0.0821
_reflns_number_observed 3786
_reflns_number_total 5003
_reflns_observed_criterion >2sigma(I)
_cod_data_source_file ic981005o_2.cif
_cod_data_source_block 1b
_cod_depositor_comments
;
The following automatic conversions were performed:

'_refine_ls_weighting_scheme' value 'calc
w=1/[\s^2^(Fo^2^)+(0.0582P)^2^+0.0000P] where P=(Fo^2^+2Fc^2^)/3' was
changed to 'calc'. New tag '_refine_ls_weighting_details' was
created. The value of the new tag was set to
'w=1/[\s^2^(Fo^2^)+(0.0582P)^2^+0.0000P] where P=(Fo^2^+2Fc^2^)/3'.

Automatic conversion script
Id: cif_fix_values 3143 2015-03-26 13:38:13Z robertas 
;
_cod_original_cell_volume 2658.8(10)
_cod_database_code 4321867

loop_
_symmetry_equiv_pos_as_xyz
'x, y, z'
'-x+1/2, y+1/2, -z+1/2'
'-x, -y, -z'
'x-1/2, -y-1/2, z-1/2'

loop_
_atom_site_aniso_label
_atom_site_aniso_U_11
_atom_site_aniso_U_22
_atom_site_aniso_U_33
_atom_site_aniso_U_23
_atom_site_aniso_U_13
_atom_site_aniso_U_12
Pt1 0.04194(13) 0.05883(14) 0.05146(14) 0.00278(9) 0.01325(9) -0.00315(8)
N10 0.054(3) 0.084(3) 0.071(3) 0.013(3) 0.012(2) -0.007(2)
N10' 0.045(2) 0.072(3) 0.067(3) 0.008(2) 0.009(2) -0.002(2)
N1 0.048(2) 0.080(3) 0.060(3) -0.014(2) 0.016(2) -0.012(2)
C2 0.048(3) 0.073(4) 0.071(4) -0.009(3) 0.018(3) -0.011(3)
N2 0.066(3) 0.131(5) 0.087(4) -0.032(4) 0.036(3) -0.033(3)
N3 0.045(2) 0.080(3) 0.070(3) -0.009(3) 0.016(2) -0.012(2)
C4 0.043(3) 0.064(3) 0.060(3) -0.007(3) 0.011(2) -0.004(2)
C5 0.042(3) 0.056(3) 0.054(3) -0.002(2) 0.011(2) -0.003(2)
C6 0.048(3) 0.054(3) 0.065(4) -0.001(2) 0.009(3) -0.006(2)
O6 0.057(2) 0.094(3) 0.074(3) -0.019(2) 0.010(2) -0.023(2)
N7 0.046(2) 0.067(3) 0.051(3) 0.001(2) 0.009(2) -0.003(2)
C8 0.055(3) 0.085(4) 0.057(4) -0.002(3) 0.014(3) -0.003(3)
N9 0.044(2) 0.081(3) 0.064(3) -0.013(3) 0.012(2) -0.008(2)
C91 0.065(4) 0.152(8) 0.073(5) -0.051(5) 0.023(3) -0.033(4)
N1' 0.048(2) 0.056(2) 0.051(2) -0.002(2) 0.016(2) -0.002(2)
C2' 0.061(3) 0.054(3) 0.057(3) 0.003(2) 0.013(3) -0.003(3)
N2' 0.088(4) 0.086(4) 0.065(3) -0.020(3) 0.031(3) -0.015(3)
N3' 0.069(3) 0.068(3) 0.063(3) 0.002(2) 0.009(3) -0.019(2)
C4' 0.044(3) 0.069(4) 0.085(4) 0.028(3) 0.014(3) -0.003(3)
C5' 0.054(3) 0.068(3) 0.075(4) 0.006(3) 0.026(3) -0.005(3)
C6' 0.057(3) 0.061(3) 0.071(4) 0.002(3) 0.026(3) -0.005(3)
O6' 0.072(3) 0.100(3) 0.079(3) -0.031(3) 0.034(2) -0.027(2)
N7' 0.063(3) 0.078(4) 0.108(5) 0.013(3) 0.044(3) 0.002(3)
C7' 0.109(6) 0.123(7) 0.128(8) -0.013(6) 0.076(6) 0.007(5)
C8' 0.052(4) 0.106(6) 0.130(7) 0.038(5) 0.037(4) 0.005(4)
N9' 0.045(3) 0.084(4) 0.108(5) 0.019(3) 0.009(3) -0.014(3)
C9' 0.064(4) 0.124(7) 0.144(8) 0.023(6) -0.005(4) -0.027(4)
Cl1 0.0569(8) 0.0700(9) 0.0945(12) -0.0137(8) 0.0108(8) 0.0009(7)
O11 0.081(3) 0.161(6) 0.142(5) -0.054(4) 0.058(3) -0.005(3)
O12 0.131(4) 0.106(4) 0.119(4) -0.051(4) 0.057(3) -0.022(3)
O13 0.053(3) 0.154(5) 0.156(5) -0.058(4) 0.014(3) -0.004(3)
O14 0.200(8) 0.141(6) 0.208(9) 0.053(6) -0.033(7) 0.041(6)
Cl2 0.0692(9) 0.0631(9) 0.1047(13) 0.0070(8) 0.0356(9) 0.0062(7)

loop_
_atom_site_label
_atom_site_type_symbol
_atom_site_fract_x
_atom_site_fract_y
_atom_site_fract_z
_atom_site_U_iso_or_equiv
_atom_site_thermal_displace_type
_atom_site_occupancy
_atom_site_calc_flag
_atom_site_refinement_flags
_atom_site_disorder_group
Pt1 Pt 0.992684(13) 0.01928(2) 0.768097(14) 0.05048(10) Uani 1 d . .
N10 N 0.9485(3) 0.1332(4) 0.6733(3) 0.0704(13) Uani 1 d . .
H10A H 0.9380(27) 0.1036(7) 0.6199(3) 0.084(9) Uiso 1 calc R .
H10B H 0.9953(13) 0.1825(17) 0.6793(16) 0.084(9) Uiso 1 calc R .
H10C H 0.8929(16) 0.1631(21) 0.6793(16) 0.084(9) Uiso 1 calc R .
N10' N 1.0396(3) -0.0921(4) 0.8635(3) 0.0624(12) Uani 1 d . .
H10D H 1.0487(27) -0.0620(7) 0.9165(3) 0.084(9) Uiso 1 calc R .
H10E H 1.0963(15) -0.1199(22) 0.8581(16) 0.084(9) Uiso 1 calc R .
H10F H 0.9944(13) -0.1431(16) 0.8576(16) 0.084(9) Uiso 1 calc R .
N1 N 0.7289(3) -0.0148(4) 0.9273(4) 0.0622(12) Uani 1 d . .
H1 H 0.7314(3) 0.0086(4) 0.9795(4) 0.066(18) Uiso 1 calc R .
C2 C 0.6432(4) -0.0649(5) 0.8830(4) 0.0637(14) Uani 1 d . .
N2 N 0.5713(4) -0.0713(5) 0.9266(4) 0.092(2) Uani 1 d . .
H2A H 0.5159(4) -0.1012(5) 0.9018(4) 0.101(13) Uiso 1 calc R .
H2B H 0.5809(4) -0.0455(5) 0.9791(4) 0.101(13) Uiso 1 calc R .
N3 N 0.6292(3) -0.1041(4) 0.8030(3) 0.0650(12) Uani 1 d . .
C4 C 0.7076(3) -0.0866(4) 0.7690(4) 0.0558(13) Uani 1 d . .
C5 C 0.7944(4) -0.0362(4) 0.8075(4) 0.0507(12) Uani 1 d . .
C6 C 0.8113(4) 0.0012(4) 0.8952(4) 0.0564(14) Uani 1 d . .
O6 O 0.8860(3) 0.0435(4) 0.9420(3) 0.0760(12) Uani 1 d . .
N7 N 0.8537(3) -0.0353(4) 0.7496(3) 0.0551(11) Uani 1 d . .
C8 C 0.8026(4) -0.0850(5) 0.6780(4) 0.0654(15) Uani 1 d . .
H8 H 0.8252(4) -0.0962(5) 0.6276(4) 0.069(12) Uiso 1 calc R .
N9 N 0.7130(3) -0.1176(4) 0.6871(3) 0.0635(12) Uani 1 d . .
C91 C 0.6376(5) -0.1772(8) 0.6230(5) 0.096(3) Uani 1 d . .
H91A H 0.6309(5) -0.2460(8) 0.6490(5) 0.085(15) Uiso 1 calc R .
H91B H 0.5753(5) -0.1404(8) 0.6164(5) 0.085(15) Uiso 1 calc R .
C92 C 0.6494(10) -0.1940(12) 0.5433(10) 0.173(5) Uiso 1 d . .
N1' N 1.1343(3) 0.0675(3) 0.7845(3) 0.0513(10) Uani 1 d . .
C2' C 1.1811(4) 0.1324(4) 0.8510(4) 0.0578(13) Uani 1 d . .
N2' N 1.1269(4) 0.1673(4) 0.9056(3) 0.0778(15) Uani 1 d . .
H2'1 H 1.1531(4) 0.2087(4) 0.9490(3) 0.101(13) Uiso 1 calc R .
H2'2 H 1.0662(4) 0.1482(4) 0.8969(3) 0.101(13) Uiso 1 calc R .
N3' N 1.2750(4) 0.1646(4) 0.8678(3) 0.0682(13) Uani 1 d . .
C4' C 1.3194(4) 0.1241(5) 0.8089(5) 0.067(2) Uani 1 d . .
C5' C 1.2819(4) 0.0570(5) 0.7408(4) 0.0640(14) Uani 1 d . .
C6' C 1.1812(4) 0.0260(4) 0.7229(5) 0.0616(15) Uani 1 d . .
O6' O 1.1367(3) -0.0320(4) 0.6621(3) 0.0808(14) Uani 1 d . .
N7' N 1.3545(4) 0.0342(4) 0.6981(5) 0.079(2) Uani 1 d . .
C7' C 1.3467(7) -0.0404(7) 0.6240(7) 0.112(3) Uani 1 d . .
H7'1 H 1.2933(30) -0.0191(28) 0.5753(16) 0.145 Uiso 1 calc R .
H7'2 H 1.3343(45) -0.1107(11) 0.6427(13) 0.145 Uiso 1 calc R .
H7'3 H 1.4074(18) -0.0401(37) 0.6059(28) 0.145 Uiso 1 calc R .
C8' C 1.4335(5) 0.0883(7) 0.7398(6) 0.094(2) Uani 1 d . .
H8' H 1.4938(5) 0.0866(7) 0.7249(6) 0.069(12) Uiso 1 calc R .
N9' N 1.4158(3) 0.1456(5) 0.8062(4) 0.081(2) Uani 1 d . .
C9' C 1.4840(5) 0.2208(7) 0.8625(6) 0.116(3) Uani 1 d . .
H9'1 H 1.4950(35) 0.2000(28) 0.9233(7) 0.151 Uiso 1 calc R .
H9'2 H 1.4560(20) 0.2909(11) 0.8547(30) 0.151 Uiso 1 calc R .
H9'3 H 1.5458(16) 0.2207(36) 0.8462(27) 0.151 Uiso 1 calc R .
Cl1 Cl 1.32089(11) -0.19199(13) 0.88545(12) 0.0753(4) Uani 1 d . .
O11 O 1.3802(4) -0.1909(6) 0.8234(4) 0.123(2) Uani 1 d . .
O12 O 1.3320(4) -0.0937(5) 0.9302(4) 0.114(2) Uani 1 d . .
O13 O 1.2215(3) -0.2066(5) 0.8414(4) 0.123(2) Uani 1 d . .
O14 O 1.3568(6) -0.2740(7) 0.9414(6) 0.198(4) Uani 1 d . .
Cl2 Cl 0.64145(12) 0.17080(12) 0.62257(13) 0.0766(4) Uani 1 d . .
O21 O 0.6244(8) 0.2049(9) 0.7053(7) 0.139(4) Uiso 0.70 d P 1
O22 O 0.7235(7) 0.1591(8) 0.5930(7) 0.138(3) Uiso 0.70 d P 1
O23 O 0.5958(5) 0.2589(6) 0.5754(5) 0.140(2) Uiso 1 d . 1
O24 O 0.5855(5) 0.0770(6) 0.6009(5) 0.148(2) Uiso 1 d . 1
O21A O 0.6751(14) 0.1706(13) 0.7125(12) 0.082(4) Uiso 0.30 d P 2
O22A O 0.7447(15) 0.1706(17) 0.6813(14) 0.112(6) Uiso 0.30 d P 2
O1W O 0.4163(9) 0.5186(9) 0.0264(10) 0.144(3) Uiso 0.616(9) d P .
O1WA O 0.3715(13) 0.3534(16) -0.0160(13) 0.144(3) Uiso 0.384(9) d P .

loop_
_atom_type_symbol
_atom_type_description
_atom_type_scat_dispersion_real
_atom_type_scat_dispersion_imag
_atom_type_scat_source
C C 0.0033 0.0016 'International Tables Vol C Tables 4.2.6.8 and 6.1.1.4'
H H 0.0000 0.0000 'International Tables Vol C Tables 4.2.6.8 and 6.1.1.4'
N N 0.0061 0.0033 'International Tables Vol C Tables 4.2.6.8 and 6.1.1.4'
O O 0.0106 0.0060 'International Tables Vol C Tables 4.2.6.8 and 6.1.1.4'
Cl Cl 0.1484 0.1585 'International Tables Vol C Tables 4.2.6.8 and 6.1.1.4'
Pt Pt -1.7033 8.3905 'International Tables Vol C Tables 4.2.6.8 and 6.1.1.4'

loop_
_geom_angle_atom_site_label_1
_geom_angle_atom_site_label_2
_geom_angle_atom_site_label_3
_geom_angle
_geom_angle_site_symmetry_1
_geom_angle_site_symmetry_3
_geom_angle_publ_flag
N7 Pt1 N1' 177.2(2) . . ?
N7 Pt1 N10' 89.5(2) . . ?
N1' Pt1 N10' 89.4(2) . . ?
N7 Pt1 N10 91.8(2) . . ?
N1' Pt1 N10 89.4(2) . . ?
N10' Pt1 N10 178.7(2) . . ?
Pt1 N10 H10A 109.5(2) . . ?
Pt1 N10 H10B 109.47(13) . . ?
H10A N10 H10B 109.5 . . ?
Pt1 N10 H10C 109.47(14) . . ?
H10A N10 H10C 109.5 . . ?
H10B N10 H10C 109.5 . . ?
Pt1 N10' H10D 109.47(14) . . ?
Pt1 N10' H10E 109.47(13) . . ?
H10D N10' H10E 109.5 . . ?
Pt1 N10' H10F 109.47(12) . . ?
H10D N10' H10F 109.5 . . ?
H10E N10' H10F 109.5 . . ?
C2 N1 C6 125.8(5) . . ?
C2 N1 H1 117.1(3) . . ?
C6 N1 H1 117.1(3) . . ?
N3 C2 N2 120.4(5) . . ?
N3 C2 N1 123.6(5) . . ?
N2 C2 N1 116.1(6) . . ?
C2 N2 H2A 120.0(4) . . ?
C2 N2 H2B 120.0(3) . . ?
H2A N2 H2B 120.0 . . ?
C2 N3 C4 111.8(5) . . ?
N3 C4 N9 124.5(5) . . ?
N3 C4 C5 128.5(5) . . ?
N9 C4 C5 107.1(5) . . ?
C4 C5 N7 109.4(5) . . ?
C4 C5 C6 119.6(5) . . ?
N7 C5 C6 131.0(5) . . ?
O6 C6 N1 120.5(6) . . ?
O6 C6 C5 128.9(6) . . ?
N1 C6 C5 110.6(5) . . ?
C8 N7 C5 105.4(4) . . ?
C8 N7 Pt1 125.4(4) . . ?
C5 N7 Pt1 129.1(4) . . ?
N7 C8 N9 111.8(5) . . ?
N7 C8 H8 124.1(3) . . ?
N9 C8 H8 124.1(3) . . ?
C4 N9 C8 106.4(4) . . ?
C4 N9 C91 126.1(5) . . ?
C8 N9 C91 127.4(5) . . ?
C92 C91 N9 119.3(8) . . ?
C92 C91 H91A 107.5(8) . . ?
N9 C91 H91A 107.5(4) . . ?
C92 C91 H91B 107.5(7) . . ?
N9 C91 H91B 107.5(4) . . ?
H91A C91 H91B 107.0 . . ?
C2' N1' C6' 122.4(5) . . ?
C2' N1' Pt1 123.1(4) . . ?
C6' N1' Pt1 114.6(3) . . ?
N3' C2' N2' 117.3(5) . . ?
N3' C2' N1' 126.5(5) . . ?
N2' C2' N1' 116.2(5) . . ?
C2' N2' H2'1 120.0(3) . . ?
C2' N2' H2'2 120.0(3) . . ?
H2'1 N2' H2'2 120.0 . . ?
C4' N3' C2' 110.8(5) . . ?
N3' C4' C5' 128.5(5) . . ?
N3' C4' N9' 124.9(6) . . ?
C5' C4' N9' 106.6(6) . . ?
C4' C5' N7' 108.8(5) . . ?
C4' C5' C6' 119.6(6) . . ?
N7' C5' C6' 131.6(6) . . ?
O6' C6' N1' 121.2(5) . . ?
O6' C6' C5' 126.6(6) . . ?
N1' C6' C5' 112.1(5) . . ?
C8' N7' C5' 106.4(6) . . ?
C8' N7' C7' 127.1(7) . . ?
C5' N7' C7' 126.5(6) . . ?
N7' C7' H7'1 109.5(5) . . ?
N7' C7' H7'2 109.5(4) . . ?
H7'1 C7' H7'2 109.5 . . ?
N7' C7' H7'3 109.5(4) . . ?
H7'1 C7' H7'3 109.5 . . ?
H7'2 C7' H7'3 109.5 . . ?
N7' C8' N9' 111.4(6) . . ?
N7' C8' H8' 124.3(5) . . ?
N9' C8' H8' 124.3(4) . . ?
C8' N9' C4' 106.9(6) . . ?
C8' N9' C9' 126.3(6) . . ?
C4' N9' C9' 126.7(7) . . ?
N9' C9' H9'1 109.5(4) . . ?
N9' C9' H9'2 109.5(4) . . ?
H9'1 C9' H9'2 109.5 . . ?
N9' C9' H9'3 109.5(5) . . ?
H9'1 C9' H9'3 109.5 . . ?
H9'2 C9' H9'3 109.5 . . ?
O14 Cl1 O13 112.0(5) . . ?
O14 Cl1 O12 111.7(5) . . ?
O13 Cl1 O12 109.3(4) . . ?
O14 Cl1 O11 105.0(6) . . ?
O13 Cl1 O11 110.1(4) . . ?
O12 Cl1 O11 108.6(4) . . ?
O22 Cl2 O23 102.8(6) . . ?
O22 Cl2 O24 107.2(6) . . ?
O23 Cl2 O24 112.8(4) . . ?
O22 Cl2 O21 133.5(6) . . ?
O23 Cl2 O21 94.6(6) . . ?
O24 Cl2 O21 104.9(6) . . ?
O21A Cl2 O22A 48.9(10) . . ?
O22A O21A Cl2 71.7(14) . . ?
O21A O22A Cl2 59.4(12) . . ?

loop_
_geom_bond_atom_site_label_1
_geom_bond_atom_site_label_2
_geom_bond_distance
_geom_bond_site_symmetry_2
_geom_bond_publ_flag
Pt1 N7 2.013(4) . ?
Pt1 N1' 2.026(4) . ?
Pt1 N10' 2.029(4) . ?
Pt1 N10 2.041(5) . ?
N10 H10A 0.89 . ?
N10 H10B 0.89 . ?
N10 H10C 0.89 . ?
N10' H10D 0.89 . ?
N10' H10E 0.89 . ?
N10' H10F 0.89 . ?
N1 C2 1.376(7) . ?
N1 C6 1.383(8) . ?
N1 H1 0.86 . ?
C2 N3 1.312(7) . ?
C2 N2 1.351(7) . ?
N2 H2A 0.86 . ?
N2 H2B 0.86 . ?
N3 C4 1.352(7) . ?
C4 N9 1.357(7) . ?
C4 C5 1.367(7) . ?
C5 N7 1.372(7) . ?
C5 C6 1.411(9) . ?
C6 O6 1.234(6) . ?
N7 C8 1.322(7) . ?
C8 N9 1.360(7) . ?
C8 H8 0.93 . ?
N9 C91 1.464(7) . ?
C91 C92 1.313(15) . ?
C91 H91A 0.97 . ?
C91 H91B 0.97 . ?
N1' C2' 1.353(7) . ?
N1' C6' 1.394(8) . ?
C2' N3' 1.336(7) . ?
C2' N2' 1.348(7) . ?
N2' H2'1 0.86 . ?
N2' H2'2 0.86 . ?
N3' C4' 1.334(8) . ?
C4' C5' 1.356(9) . ?
C4' N9' 1.385(7) . ?
C5' N7' 1.379(8) . ?
C5' C6' 1.420(8) . ?
C6' O6' 1.234(8) . ?
N7' C8' 1.321(9) . ?
N7' C7' 1.472(11) . ?
C7' H7'1 0.96 . ?
C7' H7'2 0.96 . ?
C7' H7'3 0.96 . ?
C8' N9' 1.337(10) . ?
C8' H8' 0.93 . ?
N9' C9' 1.469(9) . ?
C9' H9'1 0.96 . ?
C9' H9'2 0.96 . ?
C9' H9'3 0.96 . ?
Cl1 O14 1.363(7) . ?
Cl1 O13 1.399(5) . ?
Cl1 O12 1.410(5) . ?
Cl1 O11 1.427(6) . ?
Cl2 O22 1.349(10) . ?
Cl2 O21A 1.36(2) . ?
Cl2 O23 1.393(7) . ?
Cl2 O24 1.409(8) . ?
Cl2 O21 1.438(12) . ?
Cl2 O22A 1.50(2) . ?
O21A O22A 1.19(2) . ?

loop_
_geom_torsion_atom_site_label_1
_geom_torsion_atom_site_label_2
_geom_torsion_atom_site_label_3
_geom_torsion_atom_site_label_4
_geom_torsion
_geom_torsion_site_symmetry_1
_geom_torsion_site_symmetry_2
_geom_torsion_site_symmetry_3
_geom_torsion_site_symmetry_4
_geom_torsion_publ_flag
C6 N1 C2 N3 -0.2(10) . . . . ?
C6 N1 C2 N2 -179.6(6) . . . . ?
N2 C2 N3 C4 177.6(6) . . . . ?
N1 C2 N3 C4 -1.7(9) . . . . ?
C2 N3 C4 N9 -179.3(6) . . . . ?
C2 N3 C4 C5 0.4(9) . . . . ?
N3 C4 C5 N7 -179.6(6) . . . . ?
N9 C4 C5 N7 0.2(6) . . . . ?
N3 C4 C5 C6 2.7(9) . . . . ?
N9 C4 C5 C6 -177.5(5) . . . . ?
C2 N1 C6 O6 -177.1(6) . . . . ?
C2 N1 C6 C5 3.1(8) . . . . ?
C4 C5 C6 O6 176.1(6) . . . . ?
N7 C5 C6 O6 -1.0(10) . . . . ?
C4 C5 C6 N1 -4.1(7) . . . . ?
N7 C5 C6 N1 178.8(5) . . . . ?
C4 C5 N7 C8 -0.2(6) . . . . ?
C6 C5 N7 C8 177.2(6) . . . . ?
C4 C5 N7 Pt1 -176.4(4) . . . . ?
C6 C5 N7 Pt1 0.9(9) . . . . ?
N1' Pt1 N7 C8 -46.3(38) . . . . ?
N10' Pt1 N7 C8 -112.0(5) . . . . ?
N10 Pt1 N7 C8 68.4(5) . . . . ?
N1' Pt1 N7 C5 129.2(35) . . . . ?
N10' Pt1 N7 C5 63.5(5) . . . . ?
N10 Pt1 N7 C5 -116.1(5) . . . . ?
C5 N7 C8 N9 0.1(6) . . . . ?
Pt1 N7 C8 N9 176.5(4) . . . . ?
N3 C4 N9 C8 179.7(6) . . . . ?
C5 C4 N9 C8 -0.1(6) . . . . ?
N3 C4 N9 C91 -2.0(10) . . . . ?
C5 C4 N9 C91 178.2(7) . . . . ?
N7 C8 N9 C4 0.0(7) . . . . ?
N7 C8 N9 C91 -178.3(7) . . . . ?
C4 N9 C91 C92 174.4(10) . . . . ?
C8 N9 C91 C92 -7.7(15) . . . . ?
N7 Pt1 N1' C2' -145.7(35) . . . . ?
N10' Pt1 N1' C2' -80.1(4) . . . . ?
N10 Pt1 N1' C2' 99.5(4) . . . . ?
N7 Pt1 N1' C6' 32.6(38) . . . . ?
N10' Pt1 N1' C6' 98.3(4) . . . . ?
N10 Pt1 N1' C6' -82.2(4) . . . . ?
C6' N1' C2' N3' -0.5(8) . . . . ?
Pt1 N1' C2' N3' 177.7(4) . . . . ?
C6' N1' C2' N2' 179.6(5) . . . . ?
Pt1 N1' C2' N2' -2.2(7) . . . . ?
N2' C2' N3' C4' 180.0(5) . . . . ?
N1' C2' N3' C4' 0.1(8) . . . . ?
C2' N3' C4' C5' -1.6(9) . . . . ?
C2' N3' C4' N9' 177.5(5) . . . . ?
N3' C4' C5' N7' -178.9(6) . . . . ?
N9' C4' C5' N7' 1.9(7) . . . . ?
N3' C4' C5' C6' 3.3(10) . . . . ?
N9' C4' C5' C6' -175.9(5) . . . . ?
C2' N1' C6' O6' -179.1(5) . . . . ?
Pt1 N1' C6' O6' 2.6(8) . . . . ?
C2' N1' C6' C5' 2.0(8) . . . . ?
Pt1 N1' C6' C5' -176.3(4) . . . . ?
C4' C5' C6' O6' 178.0(6) . . . . ?
N7' C5' C6' O6' 0.7(12) . . . . ?
C4' C5' C6' N1' -3.2(8) . . . . ?
N7' C5' C6' N1' 179.6(6) . . . . ?
C4' C5' N7' C8' -0.8(7) . . . . ?
C6' C5' N7' C8' 176.7(7) . . . . ?
C4' C5' N7' C7' 176.0(7) . . . . ?
C6' C5' N7' C7' -6.5(12) . . . . ?
C5' N7' C8' N9' -0.8(8) . . . . ?
C7' N7' C8' N9' -177.5(7) . . . . ?
N7' C8' N9' C4' 2.0(8) . . . . ?
N7' C8' N9' C9' -175.3(6) . . . . ?
N3' C4' N9' C8' 178.4(6) . . . . ?
C5' C4' N9' C8' -2.4(7) . . . . ?
N3' C4' N9' C9' -4.3(10) . . . . ?
C5' C4' N9' C9' 174.9(6) . . . . ?
O22 Cl2 O21A O22A 6.4(15) . . . . ?
O23 Cl2 O21A O22A -109.4(14) . . . . ?
O24 Cl2 O21A O22A 119.4(13) . . . . ?
O21 Cl2 O21A O22A -147.3(23) . . . . ?
O22A Cl2 O21A O22A 0.000(8) . . . . ?
Cl2 O21A O22A Cl2 0.000(6) . . . . ?
O22 Cl2 O22A O21A -172.5(18) . . . . ?
O21A Cl2 O22A O21A 0.000(9) . . . . ?
O23 Cl2 O22A O21A 105.6(14) . . . . ?
O24 Cl2 O22A O21A -82.8(14) . . . . ?
O21 Cl2 O22A O21A 17.8(13) . . . . ?
